data_1539927
loop_
_publ_author_name
'Wall, F.'
'Pausewang, G.'
'Babel, D.'

_publ_section_title
;
 Die Kristallstruktur von Cs2 Fe2 F9 : Ein Zweikerniger Fluorokomplex
;
_journal_name_full 'Journal of the Less-Common Metals'
_journal_page_first 257
_journal_page_last 270
_journal_volume 25
_journal_year 1971
_chemical_formula_sum 'Cs3 F9 Fe2'
_chemical_name_systematic 'Cs3 Fe2 F9'
_space_group_IT_number 190
_symmetry_space_group_name_Hall 'P -6c -2c'
_symmetry_space_group_name_H-M 'P -6 2 c'
_cell_angle_alpha 90
_cell_angle_beta 90
_cell_angle_gamma 120
_cell_formula_units_Z 2
_cell_length_a 6.345
_cell_length_b 6.345
_cell_length_c 14.82
_cell_volume 516.704
_citation_journal_id_ASTM JCOMAH
_cod_data_source_file Wall_JCOMAH_1971_1059.cif
_cod_data_source_block Cs3F9Fe2
_cod_original_cell_volume 516.7043
_cod_database_code 1539927

loop_
_symmetry_equiv_pos_as_xyz
x,y,z
-x+y,-x,-z+1/2
-y,x-y,z
x,y,-z+1/2
-x+y,-x,z
-y,x-y,-z+1/2
y,x,z+1/2
x-y,-y,-z
-x,-x+y,z+1/2
y,x,-z
x-y,-y,z+1/2
-x,-x+y,-z

loop_
_atom_site_label
_atom_site_type_symbol
_atom_site_fract_x
_atom_site_fract_y
_atom_site_fract_z
_atom_site_occupancy
_atom_site_U_iso_or_equiv
F1 F-1 0.2619 0.1164 0.25 1 0.0
Cs2 Cs+1 0.3333 0.6667 0.5673 1 0.0
Fe1 Fe+3 0 0 0.1505 1 0.0
Cs1 Cs+1 0.3333 0.6667 0.25 1 0.0
F2 F-1 0.3005 0.1291 0.5963 1 0.0
